data_7118758
loop_
_publ_author_name
'Lusi, Matteo'
'Fechine, Pierre B. A.'
'Chen, Kai-Jie'
'Perry, John J.'
'Zaworotko, Michael J.'

_publ_section_title
;
 A rare cationic building block that generates a new type of polyhedral
 network with &quot;cross-linked&quot; pto topology.
;
_journal_issue 22
_journal_name_full 'Chemical communications (Cambridge, England)'
_journal_page_first 4160
_journal_page_last 4162
_journal_paper_doi 10.1039/c5cc10203k
_journal_volume 52
_journal_year 2016
_chemical_formula_sum 'C160 H112 Cu6 F18 Ge3 N32'
_chemical_formula_weight 3423.82
_chemical_name_systematic
;
 ?
;
_chemical_properties_physical 'Air-sensitive, Moisture-sensitive'
_space_group_crystal_system cubic
_space_group_IT_number 200
_space_group_name_Hall '-P 2 2 3'
_space_group_name_H-M_alt 'P m -3'
_symmetry_space_group_name_Hall '-P 2 2 3'
_symmetry_space_group_name_H-M 'P m -3'
_atom_sites_solution_hydrogens geom
_audit_creation_method SHELXL-2014
_audit_update_record
;
2015-12-10 deposited with the CCDC.
2016-02-16 downloaded from the CCDC.
;
_cell_angle_alpha 90
_cell_angle_beta 90
_cell_angle_gamma 90
_cell_formula_units_Z 1
_cell_length_a 21.2111(8)
_cell_length_b 21.2111(8)
_cell_length_c 21.2111(8)
_cell_measurement_temperature 100(2)
_cell_volume 9543.1(6)
_computing_structure_refinement 'SHELXL-2014 (Sheldrick, 2014)'
_diffrn_ambient_temperature 100(2)
_diffrn_measured_fraction_theta_full 0.595
_diffrn_measured_fraction_theta_max 0.999
_diffrn_measurement_device_type 'Bruker D8 Quest'
_diffrn_radiation_type CuK\a
_diffrn_radiation_wavelength 1.54178
_diffrn_reflns_av_R_equivalents 0.1026
_diffrn_reflns_av_unetI/netI 0.0295
_diffrn_reflns_Laue_measured_fraction_full 0.595
_diffrn_reflns_Laue_measured_fraction_max 0.999
_diffrn_reflns_limit_h_max 21
_diffrn_reflns_limit_h_min -21
_diffrn_reflns_limit_k_max 21
_diffrn_reflns_limit_k_min -21
_diffrn_reflns_limit_l_max 21
_diffrn_reflns_limit_l_min -21
_diffrn_reflns_number 52384
_diffrn_reflns_point_group_measured_fraction_full 0.595
_diffrn_reflns_point_group_measured_fraction_max 0.999
_diffrn_reflns_theta_full 67.679
_diffrn_reflns_theta_max 50.518
_diffrn_reflns_theta_min 2.946
_exptl_absorpt_coefficient_mu 0.905
_exptl_absorpt_correction_T_max 0.75
_exptl_absorpt_correction_T_min 0.5531
_exptl_absorpt_correction_type multi-scan
_exptl_absorpt_process_details sadabs
_exptl_crystal_colour purple
_exptl_crystal_density_diffrn 0.596
_exptl_crystal_description Needle
_exptl_crystal_F_000 1728
_exptl_crystal_size_max 0.1
_exptl_crystal_size_mid 0.02
_exptl_crystal_size_min 0.02
_refine_diff_density_max 0.804
_refine_diff_density_min -1.220
_refine_diff_density_rms 0.120
_refine_ls_extinction_method none
_refine_ls_goodness_of_fit_ref 2.098
_refine_ls_hydrogen_treatment constr
_refine_ls_matrix_type full
_refine_ls_number_parameters 78
_refine_ls_number_reflns 1867
_refine_ls_number_restraints 0
_refine_ls_restrained_S_all 2.098
_refine_ls_R_factor_all 0.1590
_refine_ls_R_factor_gt 0.1513
_refine_ls_shift/su_max 0.000
_refine_ls_shift/su_mean 0.000
_refine_ls_structure_factor_coef Fsqd
_refine_ls_weighting_details 'w=1/[\s^2^(Fo^2^)+(0.2000P)^2^] where P=(Fo^2^+2Fc^2^)/3'
_refine_ls_weighting_scheme calc
_refine_ls_wR_factor_gt 0.4423
_refine_ls_wR_factor_ref 0.4511
_reflns_Friedel_coverage 0.000
_reflns_number_gt 1670
_reflns_number_total 1867
_reflns_threshold_expression 'I > 2\s(I)'
_cod_data_source_file c5cc10203k2.cif
_cod_data_source_block added_by_encifer
_cod_depositor_comments 'Adding full bibliography for 7118758--7118762.cif.'
_cod_original_cell_volume 9543.1(11)
_cod_database_code 7118758
_shelx_space_group_comment
;
The symmetry employed for this shelxl refinement is uniquely defined
by the following loop, which should always be used as a source of
symmetry information in preference to the above space-group names.
They are only intended as comments.
;
_shelxl_version_number 2014-3

loop_
_space_group_symop_operation_xyz
'x, y, z'
'z, x, y'
'y, z, x'
'-y, -z, x'
'z, -x, -y'
'-y, z, -x'
'-z, -x, y'
'-z, x, -y'
'y, -z, -x'
'-x, -y, z'
'x, -y, -z'
'-x, y, -z'
'-x, -y, -z'
'-z, -x, -y'
'-y, -z, -x'
'y, z, -x'
'-z, x, y'
'y, -z, x'
'z, x, -y'
'z, -x, y'
'-y, z, x'
'x, y, -z'
'-x, y, z'
'x, -y, z'

loop_
_atom_site_label
_atom_site_type_symbol
_atom_site_fract_x
_atom_site_fract_y
_atom_site_fract_z
_atom_site_U_iso_or_equiv
_atom_site_adp_type
_atom_site_occupancy
_atom_site_site_symmetry_order
_atom_site_calc_flag
_atom_site_refinement_flags_posn
_atom_site_refinement_flags_adp
_atom_site_refinement_flags_occupancy
_atom_site_disorder_group
Cu1 Cu 0.5000 0.68779(11) 0.0000 0.0635(13) Uani 1 4 d S T P .
Ge1 Ge 0.5000 0.5000 0.0000 0.0814(14) Uani 1 8 d S T P .
F1 F 0.5000 0.5818(4) 0.0000 0.065(3) Uani 1 4 d S T P .
F2 F 0.5555(6) 0.5000 0.0572(4) 0.122(4) Uani 1 2 d S T P .
N1 N 0.5667(2) 0.6953(3) 0.0645(2) 0.064(2) Uani 1 1 d G . . .
C2 C 0.5835(3) 0.7562(2) 0.0820(3) 0.121(5) Uani 1 1 d G . . .
H2 H 0.5658 0.7913 0.0605 0.145 Uiso 1 1 calc R U . .
C3 C 0.6260(3) 0.7657(2) 0.1310(3) 0.098(4) Uani 1 1 d G . . .
H3 H 0.6374 0.8073 0.1430 0.118 Uiso 1 1 calc R U . .
C4 C 0.6518(3) 0.7143(3) 0.1624(2) 0.087(3) Uani 1 1 d G . . .
C5 C 0.6351(3) 0.6534(2) 0.1449(3) 0.087(3) Uani 1 1 d G . . .
H5 H 0.6527 0.6183 0.1664 0.105 Uiso 1 1 calc R U . .
C6 C 0.5925(3) 0.6439(2) 0.0959(3) 0.089(3) Uani 1 1 d G . . .
H6 H 0.5811 0.6023 0.0840 0.107 Uiso 1 1 calc R U . .
C7 C 0.6933(4) 0.7250(4) 0.2164(4) 0.070(3) Uani 1 1 d . . . .
C8 C 0.7441(5) 0.6816(4) 0.2293(4) 0.085(3) Uani 0.6667 1 d . . P 1
H8 H 0.7488 0.6446 0.2045 0.102 Uiso 0.6667 1 calc R U P 1
N8 N 0.7441(5) 0.6816(4) 0.2293(4) 0.085(3) Uani 0.3333 1 d . . P 2

loop_
_atom_site_aniso_label
_atom_site_aniso_U_11
_atom_site_aniso_U_22
_atom_site_aniso_U_33
_atom_site_aniso_U_23
_atom_site_aniso_U_13
_atom_site_aniso_U_12
Cu1 0.0604(17) 0.092(2) 0.0385(15) 0.000 0.000 0.000
Ge1 0.106(3) 0.084(2) 0.0538(19) 0.000 0.000 0.000
F1 0.055(5) 0.101(7) 0.038(4) 0.000 0.000 0.000
F2 0.207(9) 0.054(4) 0.106(6) 0.000 -0.080(6) 0.000
N1 0.064(4) 0.072(5) 0.056(4) -0.005(4) -0.004(3) -0.002(4)
C2 0.095(8) 0.186(14) 0.082(8) -0.032(8) -0.030(7) -0.004(8)
C3 0.100(8) 0.120(9) 0.076(6) -0.006(6) -0.021(6) 0.028(7)
C4 0.135(8) 0.073(6) 0.052(5) -0.023(5) -0.024(6) 0.005(6)
C5 0.080(6) 0.099(7) 0.083(7) -0.027(6) -0.018(5) 0.024(5)
C6 0.065(6) 0.129(9) 0.074(6) -0.043(6) -0.024(5) 0.024(6)
C7 0.063(5) 0.080(6) 0.069(6) 0.015(5) 0.002(4) 0.028(5)
C8 0.117(7) 0.065(5) 0.074(6) -0.010(4) -0.044(6) -0.003(5)
N8 0.117(7) 0.065(5) 0.074(6) -0.010(4) -0.044(6) -0.003(5)

loop_
_atom_type_symbol
_atom_type_description
_atom_type_scat_dispersion_real
_atom_type_scat_dispersion_imag
_atom_type_scat_source
C C 0.0181 0.0091 'International Tables Vol C Tables 4.2.6.8 and 6.1.1.4'
H H 0.0000 0.0000 'International Tables Vol C Tables 4.2.6.8 and 6.1.1.4'
N N 0.0311 0.0180 'International Tables Vol C Tables 4.2.6.8 and 6.1.1.4'
F F 0.0727 0.0534 'International Tables Vol C Tables 4.2.6.8 and 6.1.1.4'
Ge Ge -1.0885 0.8855 'International Tables Vol C Tables 4.2.6.8 and 6.1.1.4'
Cu Cu -1.9646 0.5888 'International Tables Vol C Tables 4.2.6.8 and 6.1.1.4'

loop_
_geom_angle_atom_site_label_1
_geom_angle_atom_site_label_2
_geom_angle_atom_site_label_3
_geom_angle
_geom_angle_site_symmetry_1
_geom_angle_site_symmetry_3
N1 Cu1 N1 170.7(4) . 12_655
N1 Cu1 N1 91.6(3) . 23_655
N1 Cu1 N1 87.7(3) 12_655 23_655
N1 Cu1 N1 87.7(3) . 22
N1 Cu1 N1 91.6(3) 12_655 22
N1 Cu1 N1 170.7(4) 23_655 22
N1 Cu1 F1 94.63(19) . .
N1 Cu1 F1 94.63(19) 12_655 .
N1 Cu1 F1 94.63(19) 23_655 .
N1 Cu1 F1 94.63(19) 22 .
F2 Ge1 F2 180.0 . 13_665
F2 Ge1 F2 91.7(9) . 22
F2 Ge1 F2 88.3(9) 13_665 22
F2 Ge1 F2 88.3(9) . 10_665
F2 Ge1 F2 91.7(9) 13_665 10_665
F2 Ge1 F2 180.0(6) 22 10_665
F2 Ge1 F1 90.0 . 13_665
F2 Ge1 F1 90.0 13_665 13_665
F2 Ge1 F1 90.0 22 13_665
F2 Ge1 F1 90.0 10_665 13_665
F2 Ge1 F1 90.0 . .
F2 Ge1 F1 90.0 13_665 .
F2 Ge1 F1 90.0 22 .
F2 Ge1 F1 90.0 10_665 .
F1 Ge1 F1 180.0 13_665 .
Ge1 F1 Cu1 180.0 . .
Ge1 F2 F2 45.9(4) . 10_665
C2 N1 C6 120.0 . .
C2 N1 Cu1 116.3(3) . .
C6 N1 Cu1 123.4(3) . .
N1 C2 C3 120.0 . .
C2 C3 C4 120.0 . .
C5 C4 C3 120.0 . .
C5 C4 C7 120.5(5) . .
C3 C4 C7 119.4(5) . .
C4 C5 C6 120.0 . .
C5 C6 N1 120.0 . .
C8 C7 C8 119.6(9) . 9_566
C8 C7 C4 120.0(8) . .
N8 C7 C4 120.2(7) 9_566 .
C8 C7 C4 120.2(7) 9_566 .
C7 C8 C7 120.0(9) . 8_656

loop_
_geom_bond_atom_site_label_1
_geom_bond_atom_site_label_2
_geom_bond_distance
_geom_bond_site_symmetry_2
Cu1 N1 1.975(4) .
Cu1 N1 1.975(4) 12_655
Cu1 N1 1.975(4) 23_655
Cu1 N1 1.975(4) 22
Cu1 F1 2.248(10) .
Ge1 F2 1.692(8) .
Ge1 F2 1.692(8) 13_665
Ge1 F2 1.692(8) 22
Ge1 F2 1.692(8) 10_665
Ge1 F1 1.736(9) 13_665
Ge1 F1 1.736(9) .
F2 F2 2.36(2) 10_665
N1 C2 1.3900 .
N1 C6 1.3900 .
C2 C3 1.3900 .
C3 C4 1.3900 .
C4 C5 1.3900 .
C4 C7 1.461(10) .
C5 C6 1.3900 .
C7 C8 1.443(11) .
C7 N8 1.307(12) 9_566
C7 C8 1.307(12) 9_566
C8 C7 1.307(12) 8_656
